data_4502903
loop_
_publ_author_name
'Murata, Tsuyoshi'
'Miyazaki, Eigo'
'Yokoyama, Takuji'
'Nakasuji, Kazuhiro'
'Morita, Yasushi'

_publ_section_title
;
 Intermolecular Hydrogen-Bond Networks and Physical Properties of BF4--and
 TCNQ&#x2022;--Salts of Three-Fold Symmetric
 Tris(alkylamino)phenalenyliums
;
_journal_issue 2
_journal_name_full 'Crystal Growth &amp; Design'
_journal_page_first 804
_journal_paper_doi 10.1021/cg201120s
_journal_volume 12
_journal_year 2012
_chemical_formula_moiety 'C25 H36 N3, B F4'
_chemical_formula_sum 'C25 H36 B F4 N3'
_chemical_formula_weight 465.38
_chemical_name_systematic
; 
 ? 
;
_space_group_IT_number 14
_symmetry_cell_setting monoclinic
_symmetry_space_group_name_Hall '-P 2yn'
_symmetry_space_group_name_H-M 'P 1 21/n 1'
_atom_sites_solution_hydrogens geom
_atom_sites_solution_primary direct
_atom_sites_solution_secondary difmap
_audit_creation_method SHELXL-97
_cell_angle_alpha 90.00
_cell_angle_beta 98.731(9)
_cell_angle_gamma 90.00
_cell_formula_units_Z 4
_cell_length_a 11.0984(19)
_cell_length_b 16.579(3)
_cell_length_c 13.670(3)
_cell_measurement_reflns_used 4665
_cell_measurement_temperature 200(2)
_cell_measurement_theta_max 27.48
_cell_measurement_theta_min 3.01
_cell_volume 2486.1(8)
_computing_structure_refinement 'SHELXL-97 (Sheldrick, 1997)'
_computing_structure_solution 'SHELXS-97 (Sheldrick, 1990)'
_diffrn_ambient_temperature 200(2)
_diffrn_detector_area_resol_mean 7.314
_diffrn_measured_fraction_theta_full 0.989
_diffrn_measured_fraction_theta_max 0.989
_diffrn_measurement_device_type 'Rigaku Mercury70'
_diffrn_measurement_method \w
_diffrn_radiation_monochromator graphite
_diffrn_radiation_source 'fine-focus sealed tube'
_diffrn_radiation_type MoK\a
_diffrn_radiation_wavelength 0.71070
_diffrn_reflns_av_R_equivalents 0.1029
_diffrn_reflns_av_sigmaI/netI 0.0576
_diffrn_reflns_limit_h_max 14
_diffrn_reflns_limit_h_min -13
_diffrn_reflns_limit_k_max 21
_diffrn_reflns_limit_k_min -21
_diffrn_reflns_limit_l_max 17
_diffrn_reflns_limit_l_min -17
_diffrn_reflns_number 24534
_diffrn_reflns_theta_full 27.47
_diffrn_reflns_theta_max 27.47
_diffrn_reflns_theta_min 3.01
_exptl_absorpt_coefficient_mu 0.094
_exptl_absorpt_correction_T_max 0.9815
_exptl_absorpt_correction_T_min 0.9289
_exptl_absorpt_correction_type none
_exptl_crystal_colour red
_exptl_crystal_density_diffrn 1.243
_exptl_crystal_density_method 'not measured'
_exptl_crystal_description block
_exptl_crystal_F_000 992
_exptl_crystal_size_max 0.80
_exptl_crystal_size_mid 0.25
_exptl_crystal_size_min 0.20
_refine_diff_density_max 0.273
_refine_diff_density_min -0.220
_refine_diff_density_rms 0.042
_refine_ls_extinction_method none
_refine_ls_goodness_of_fit_ref 1.227
_refine_ls_hydrogen_treatment constr
_refine_ls_matrix_type full
_refine_ls_number_parameters 325
_refine_ls_number_reflns 5636
_refine_ls_number_restraints 0
_refine_ls_restrained_S_all 1.227
_refine_ls_R_factor_all 0.1026
_refine_ls_R_factor_gt 0.0922
_refine_ls_shift/su_max 0.000
_refine_ls_shift/su_mean 0.000
_refine_ls_structure_factor_coef Fsqd
_refine_ls_weighting_details 'calc w=1/[\s^2^(Fo^2^)+(0.0516P)^2^+1.6383P] where P=(Fo^2^+2Fc^2^)/3'
_refine_ls_weighting_scheme calc
_refine_ls_wR_factor_gt 0.1963
_refine_ls_wR_factor_ref 0.2023
_reflns_number_gt 5117
_reflns_number_total 5636
_reflns_threshold_expression >2sigma(I)
_cod_data_source_file cg201120s_si_002.cif
_cod_data_source_block 6cBF4
_cod_original_cell_volume 2486.2(8)
_cod_database_code 4502903

loop_
_symmetry_equiv_pos_as_xyz
'x, y, z'
'-x+1/2, y+1/2, -z+1/2'
'-x, -y, -z'
'x-1/2, -y-1/2, z-1/2'

loop_
_atom_site_label
_atom_site_type_symbol
_atom_site_fract_x
_atom_site_fract_y
_atom_site_fract_z
_atom_site_U_iso_or_equiv
_atom_site_adp_type
_atom_site_occupancy
_atom_site_symmetry_multiplicity
_atom_site_calc_flag
_atom_site_refinement_flags
F1 F 0.57947(18) 0.28836(15) 0.28263(17) 0.0873(7) Uani 1 1 d .
F2 F 0.4805(6) 0.1949(3) 0.3741(3) 0.0994(16) Uani 0.60 1 d P
F3 F 0.4772(10) 0.3265(6) 0.4102(8) 0.146(5) Uani 0.60 1 d P
F4 F 0.3780(7) 0.2779(5) 0.2718(4) 0.124(3) Uani 0.60 1 d P
F5 F 0.4560(12) 0.3501(8) 0.3668(11) 0.108(5) Uani 0.40 1 d P
F6 F 0.3932(9) 0.2488(6) 0.2789(8) 0.128(5) Uani 0.40 1 d P
F7 F 0.5421(7) 0.2439(8) 0.4152(7) 0.142(4) Uani 0.40 1 d P
N1 N 0.6434(2) -0.09478(12) 0.26390(15) 0.0444(5) Uani 1 1 d .
H1 H 0.6905 -0.1303 0.2403 0.053 Uiso 1 1 calc R
N2 N 0.44826(19) 0.23288(12) 0.04160(16) 0.0434(5) Uani 1 1 d .
H2 H 0.4119 0.2192 0.0921 0.052 Uiso 1 1 calc R
N3 N 0.8194(2) 0.00322(14) -0.14580(16) 0.0492(6) Uani 1 1 d .
H3 H 0.8070 0.0503 -0.1754 0.059 Uiso 1 1 calc R
C1 C 0.6146(2) -0.02908(14) 0.20575(16) 0.0354(5) Uani 1 1 d .
C2 C 0.5404(2) 0.03373(15) 0.23166(18) 0.0416(5) Uani 1 1 d .
H2A H 0.5077 0.0303 0.2919 0.050 Uiso 1 1 calc R
C3 C 0.5142(2) 0.09967(14) 0.17188(17) 0.0376(5) Uani 1 1 d .
H3A H 0.4626 0.1404 0.1916 0.045 Uiso 1 1 calc R
C4 C 0.56085(19) 0.10949(13) 0.08225(15) 0.0304(4) Uani 1 1 d .
C5 C 0.63803(18) 0.04857(12) 0.05431(15) 0.0285(4) Uani 1 1 d .
C6 C 0.66204(19) -0.02207(13) 0.11428(16) 0.0317(5) Uani 1 1 d .
C7 C 0.53242(19) 0.17998(13) 0.02095(17) 0.0330(5) Uani 1 1 d .
C8 C 0.5953(2) 0.18884(14) -0.06106(17) 0.0383(5) Uani 1 1 d .
H8 H 0.5846 0.2368 -0.0995 0.046 Uiso 1 1 calc R
C9 C 0.6707(2) 0.13023(14) -0.08606(17) 0.0364(5) Uani 1 1 d .
H9 H 0.7109 0.1389 -0.1418 0.044 Uiso 1 1 calc R
C10 C 0.69235(19) 0.05711(13) -0.03319(15) 0.0309(4) Uani 1 1 d .
C11 C 0.7657(2) -0.00620(13) -0.06438(16) 0.0338(5) Uani 1 1 d .
C12 C 0.7805(2) -0.07747(14) -0.00689(19) 0.0391(5) Uani 1 1 d .
H12 H 0.8236 -0.1219 -0.0285 0.047 Uiso 1 1 calc R
C13 C 0.7331(2) -0.08280(13) 0.07934(18) 0.0372(5) Uani 1 1 d .
H13 H 0.7490 -0.1303 0.1180 0.045 Uiso 1 1 calc R
C14 C 0.6077(2) -0.11606(16) 0.36137(17) 0.0458(6) Uani 1 1 d .
C15 C 0.4716(3) -0.1257(2) 0.3550(2) 0.0700(10) Uani 1 1 d .
H15A H 0.4524 -0.1445 0.4189 0.084 Uiso 1 1 calc R
H15B H 0.4421 -0.1651 0.3036 0.084 Uiso 1 1 calc R
H15C H 0.4317 -0.0736 0.3385 0.084 Uiso 1 1 calc R
C16 C 0.6589(3) -0.0552(2) 0.4404(2) 0.0621(8) Uani 1 1 d .
H16A H 0.7462 -0.0475 0.4388 0.075 Uiso 1 1 calc R
H16B H 0.6472 -0.0753 0.5057 0.075 Uiso 1 1 calc R
H16C H 0.6164 -0.0036 0.4276 0.075 Uiso 1 1 calc R
C17 C 0.6679(3) -0.19856(17) 0.3869(2) 0.0611(8) Uani 1 1 d .
H17A H 0.6373 -0.2376 0.3352 0.073 Uiso 1 1 calc R
H17B H 0.6482 -0.2171 0.4506 0.073 Uiso 1 1 calc R
H17C H 0.7565 -0.1935 0.3910 0.073 Uiso 1 1 calc R
C18 C 0.4057(2) 0.31057(14) -0.0060(2) 0.0426(6) Uani 1 1 d .
C19 C 0.3598(3) 0.30326(18) -0.1169(2) 0.0571(7) Uani 1 1 d .
H19A H 0.2904 0.2661 -0.1275 0.069 Uiso 1 1 calc R
H19B H 0.4254 0.2826 -0.1505 0.069 Uiso 1 1 calc R
H19C H 0.3342 0.3564 -0.1437 0.069 Uiso 1 1 calc R
C20 C 0.5059(3) 0.37335(16) 0.0143(2) 0.0509(7) Uani 1 1 d .
H20A H 0.5366 0.3748 0.0854 0.061 Uiso 1 1 calc R
H20B H 0.4733 0.4264 -0.0073 0.061 Uiso 1 1 calc R
H20C H 0.5726 0.3593 -0.0220 0.061 Uiso 1 1 calc R
C21 C 0.2980(3) 0.33517(18) 0.0446(3) 0.0634(8) Uani 1 1 d .
H21A H 0.3248 0.3401 0.1160 0.076 Uiso 1 1 calc R
H21B H 0.2339 0.2941 0.0322 0.076 Uiso 1 1 calc R
H21C H 0.2659 0.3871 0.0182 0.076 Uiso 1 1 calc R
C22 C 0.8963(2) -0.05367(16) -0.19318(18) 0.0446(6) Uani 1 1 d .
C23 C 0.9272(4) -0.0071(2) -0.2830(2) 0.0807(11) Uani 1 1 d .
H23A H 0.8517 0.0070 -0.3267 0.097 Uiso 1 1 calc R
H23B H 0.9781 -0.0408 -0.3192 0.097 Uiso 1 1 calc R
H23C H 0.9715 0.0423 -0.2606 0.097 Uiso 1 1 calc R
C24 C 0.8251(3) -0.1286(2) -0.2294(3) 0.0764(11) Uani 1 1 d .
H24A H 0.8011 -0.1574 -0.1728 0.092 Uiso 1 1 calc R
H24B H 0.8761 -0.1638 -0.2636 0.092 Uiso 1 1 calc R
H24C H 0.7521 -0.1131 -0.2751 0.092 Uiso 1 1 calc R
C25 C 1.0139(2) -0.0733(2) -0.1255(2) 0.0559(7) Uani 1 1 d .
H25A H 1.0609 -0.0237 -0.1099 0.067 Uiso 1 1 calc R
H25B H 1.0618 -0.1114 -0.1587 0.067 Uiso 1 1 calc R
H25C H 0.9950 -0.0976 -0.0643 0.067 Uiso 1 1 calc R
B1 B 0.4846(3) 0.2757(2) 0.3367(2) 0.0562(8) Uani 1 1 d .

loop_
_atom_site_aniso_label
_atom_site_aniso_U_11
_atom_site_aniso_U_22
_atom_site_aniso_U_33
_atom_site_aniso_U_23
_atom_site_aniso_U_13
_atom_site_aniso_U_12
F1 0.0681(12) 0.1045(17) 0.0918(15) -0.0265(13) 0.0205(11) -0.0006(11)
F2 0.165(5) 0.066(2) 0.072(3) 0.015(2) 0.034(3) 0.031(3)
F3 0.143(7) 0.158(9) 0.147(8) -0.121(7) 0.057(6) -0.064(7)
F4 0.067(3) 0.204(7) 0.093(4) 0.075(5) -0.012(3) -0.010(4)
F5 0.095(6) 0.078(5) 0.165(12) -0.053(6) 0.060(7) 0.015(4)
F6 0.065(5) 0.149(8) 0.172(10) -0.136(8) 0.021(5) -0.044(5)
F7 0.100(6) 0.203(10) 0.124(7) 0.109(7) 0.019(5) 0.055(6)
N1 0.0589(13) 0.0372(11) 0.0384(11) 0.0097(9) 0.0113(9) 0.0034(9)
N2 0.0464(12) 0.0305(10) 0.0575(13) 0.0088(9) 0.0211(10) 0.0075(9)
N3 0.0630(14) 0.0474(12) 0.0412(11) 0.0046(9) 0.0208(10) 0.0181(11)
C1 0.0357(11) 0.0343(11) 0.0358(11) 0.0026(9) 0.0038(9) -0.0055(9)
C2 0.0442(13) 0.0460(14) 0.0365(12) 0.0042(10) 0.0121(10) 0.0033(11)
C3 0.0363(12) 0.0402(12) 0.0380(12) -0.0007(10) 0.0117(9) 0.0043(10)
C4 0.0305(10) 0.0280(10) 0.0325(10) -0.0011(8) 0.0038(8) -0.0021(8)
C5 0.0273(10) 0.0265(10) 0.0311(10) -0.0020(8) 0.0024(8) -0.0029(8)
C6 0.0305(11) 0.0274(10) 0.0367(11) 0.0007(8) 0.0034(8) -0.0038(8)
C7 0.0330(11) 0.0263(10) 0.0399(11) -0.0040(9) 0.0055(9) -0.0013(8)
C8 0.0470(13) 0.0305(11) 0.0376(12) 0.0045(9) 0.0072(10) 0.0012(10)
C9 0.0417(12) 0.0356(12) 0.0327(11) 0.0018(9) 0.0086(9) 0.0015(9)
C10 0.0304(10) 0.0301(10) 0.0316(10) -0.0022(8) 0.0027(8) 0.0006(8)
C11 0.0338(11) 0.0356(11) 0.0321(11) -0.0048(9) 0.0052(9) -0.0012(9)
C12 0.0404(12) 0.0281(11) 0.0506(13) -0.0030(10) 0.0123(10) 0.0046(9)
C13 0.0378(12) 0.0293(11) 0.0456(13) 0.0056(9) 0.0092(10) 0.0009(9)
C14 0.0552(15) 0.0495(14) 0.0315(11) 0.0081(10) 0.0029(10) -0.0089(12)
C15 0.0648(19) 0.086(2) 0.0583(18) 0.0250(17) 0.0068(15) -0.0218(17)
C16 0.075(2) 0.0619(18) 0.0441(15) -0.0036(13) -0.0069(14) 0.0019(16)
C17 0.089(2) 0.0480(15) 0.0435(14) 0.0123(13) 0.0008(14) -0.0085(15)
C18 0.0423(13) 0.0277(11) 0.0594(15) 0.0048(10) 0.0132(11) 0.0047(10)
C19 0.0561(16) 0.0445(15) 0.0667(18) 0.0052(13) -0.0034(14) 0.0024(13)
C20 0.0586(16) 0.0382(13) 0.0573(16) -0.0036(12) 0.0135(13) -0.0052(12)
C21 0.0585(17) 0.0459(15) 0.091(2) 0.0121(16) 0.0282(16) 0.0161(14)
C22 0.0494(14) 0.0472(14) 0.0399(12) -0.0103(11) 0.0153(11) 0.0069(11)
C23 0.107(3) 0.091(3) 0.0536(18) 0.0091(18) 0.0437(19) 0.031(2)
C24 0.0629(19) 0.094(3) 0.075(2) -0.046(2) 0.0177(17) -0.0121(18)
C25 0.0428(14) 0.0662(18) 0.0601(17) -0.0069(14) 0.0117(12) 0.0011(13)
B1 0.062(2) 0.0559(19) 0.0491(17) -0.0134(15) 0.0020(15) 0.0119(16)

loop_
_atom_type_symbol
_atom_type_description
_atom_type_scat_dispersion_real
_atom_type_scat_dispersion_imag
_atom_type_scat_source
C C 0.0033 0.0016 'International Tables Vol C Tables 4.2.6.8 and 6.1.1.4'
H H 0.0000 0.0000 'International Tables Vol C Tables 4.2.6.8 and 6.1.1.4'
B B 0.0013 0.0007 'International Tables Vol C Tables 4.2.6.8 and 6.1.1.4'
F F 0.0171 0.0103 'International Tables Vol C Tables 4.2.6.8 and 6.1.1.4'
N N 0.0061 0.0033 'International Tables Vol C Tables 4.2.6.8 and 6.1.1.4'

loop_
_geom_angle_atom_site_label_1
_geom_angle_atom_site_label_2
_geom_angle_atom_site_label_3
_geom_angle
F7 F2 B1 57.8(4)
F7 F2 F6 102.9(5)
B1 F2 F6 45.7(3)
F5 F3 B1 76.7(14)
F5 F3 F7 127.6(16)
B1 F3 F7 52.2(5)
F6 F4 B1 68.1(13)
F3 F5 B1 72.1(13)
F4 F6 B1 89.7(14)
F4 F6 F2 138.4(15)
B1 F6 F2 54.2(5)
F2 F7 B1 72.4(6)
F2 F7 F3 111.5(7)
B1 F7 F3 55.0(5)
C1 N1 C14 130.0(2)
C1 N1 H1 115.0
C14 N1 H1 115.0
C7 N2 C18 131.2(2)
C7 N2 H2 114.4
C18 N2 H2 114.4
C11 N3 C22 129.9(2)
C11 N3 H3 115.0
C22 N3 H3 115.0
N1 C1 C2 122.8(2)
N1 C1 C6 119.4(2)
C2 C1 C6 117.8(2)
C3 C2 C1 121.3(2)
C3 C2 H2A 119.3
C1 C2 H2A 119.3
C2 C3 C4 122.6(2)
C2 C3 H3A 118.7
C4 C3 H3A 118.7
C3 C4 C5 118.01(19)
C3 C4 C7 121.4(2)
C5 C4 C7 120.60(19)
C4 C5 C10 120.43(19)
C4 C5 C6 119.84(19)
C10 C5 C6 119.74(19)
C13 C6 C5 117.2(2)
C13 C6 C1 122.5(2)
C5 C6 C1 120.3(2)
N2 C7 C8 122.8(2)
N2 C7 C4 120.3(2)
C8 C7 C4 116.93(19)
C9 C8 C7 121.4(2)
C9 C8 H8 119.3
C7 C8 H8 119.3
C8 C9 C10 123.2(2)
C8 C9 H9 118.4
C10 C9 H9 118.4
C9 C10 C5 116.98(19)
C9 C10 C11 122.4(2)
C5 C10 C11 120.58(19)
N3 C11 C12 121.8(2)
N3 C11 C10 120.2(2)
C12 C11 C10 118.0(2)
C13 C12 C11 120.4(2)
C13 C12 H12 119.8
C11 C12 H12 119.8
C12 C13 C6 123.8(2)
C12 C13 H13 118.1
C6 C13 H13 118.1
N1 C14 C15 111.9(2)
N1 C14 C16 110.9(2)
C15 C14 C16 111.9(3)
N1 C14 C17 104.4(2)
C15 C14 C17 108.4(2)
C16 C14 C17 109.0(2)
C14 C15 H15A 109.5
C14 C15 H15B 109.5
H15A C15 H15B 109.5
C14 C15 H15C 109.5
H15A C15 H15C 109.5
H15B C15 H15C 109.5
C14 C16 H16A 109.5
C14 C16 H16B 109.5
H16A C16 H16B 109.5
C14 C16 H16C 109.5
H16A C16 H16C 109.5
H16B C16 H16C 109.5
C14 C17 H17A 109.5
C14 C17 H17B 109.5
H17A C17 H17B 109.5
C14 C17 H17C 109.5
H17A C17 H17C 109.5
H17B C17 H17C 109.5
N2 C18 C20 109.8(2)
N2 C18 C21 104.6(2)
C20 C18 C21 109.7(2)
N2 C18 C19 113.6(2)
C20 C18 C19 111.1(2)
C21 C18 C19 107.8(2)
C18 C19 H19A 109.5
C18 C19 H19B 109.5
H19A C19 H19B 109.5
C18 C19 H19C 109.5
H19A C19 H19C 109.5
H19B C19 H19C 109.5
C18 C20 H20A 109.5
C18 C20 H20B 109.5
H20A C20 H20B 109.5
C18 C20 H20C 109.5
H20A C20 H20C 109.5
H20B C20 H20C 109.5
C18 C21 H21A 109.5
C18 C21 H21B 109.5
H21A C21 H21B 109.5
C18 C21 H21C 109.5
H21A C21 H21C 109.5
H21B C21 H21C 109.5
N3 C22 C24 111.0(2)
N3 C22 C25 111.7(2)
C24 C22 C25 112.4(3)
N3 C22 C23 104.1(2)
C24 C22 C23 108.7(3)
C25 C22 C23 108.7(3)
C22 C23 H23A 109.5
C22 C23 H23B 109.5
H23A C23 H23B 109.5
C22 C23 H23C 109.5
H23A C23 H23C 109.5
H23B C23 H23C 109.5
C22 C24 H24A 109.5
C22 C24 H24B 109.5
H24A C24 H24B 109.5
C22 C24 H24C 109.5
H24A C24 H24C 109.5
H24B C24 H24C 109.5
C22 C25 H25A 109.5
C22 C25 H25B 109.5
H25A C25 H25B 109.5
C22 C25 H25C 109.5
H25A C25 H25C 109.5
H25B C25 H25C 109.5
F6 B1 F7 129.0(9)
F6 B1 F3 124.1(7)
F7 B1 F3 72.8(8)
F6 B1 F5 107.9(8)
F7 B1 F5 103.3(9)
F3 B1 F5 31.2(9)
F6 B1 F4 22.2(6)
F7 B1 F4 146.1(6)
F3 B1 F4 109.1(7)
F5 B1 F4 87.3(7)
F6 B1 F1 108.7(6)
F7 B1 F1 100.8(4)
F3 B1 F1 116.5(5)
F5 B1 F1 104.8(7)
F4 B1 F1 107.5(4)
F6 B1 F2 80.1(7)
F7 B1 F2 49.8(6)
F3 B1 F2 108.3(6)
F5 B1 F2 136.0(7)
F4 B1 F2 100.7(5)
F1 B1 F2 113.5(3)

loop_
_geom_bond_atom_site_label_1
_geom_bond_atom_site_label_2
_geom_bond_distance
F1 B1 1.391(4)
F2 F7 1.152(12)
F2 B1 1.436(6)
F2 F6 1.746(13)
F3 F5 0.72(2)
F3 B1 1.324(8)
F3 F7 1.543(14)
F4 F6 0.516(15)
F4 B1 1.367(7)
F5 B1 1.353(11)
F6 B1 1.268(8)
F7 B1 1.276(7)
N1 C1 1.358(3)
N1 C14 1.489(3)
N1 H1 0.8800
N2 C7 1.342(3)
N2 C18 1.487(3)
N2 H2 0.8800
N3 C11 1.349(3)
N3 C22 1.485(3)
N3 H3 0.8800
C1 C2 1.406(3)
C1 C6 1.433(3)
C2 C3 1.369(3)
C2 H2A 0.9500
C3 C4 1.410(3)
C3 H3A 0.9500
C4 C5 1.414(3)
C4 C7 1.445(3)
C5 C10 1.426(3)
C5 C6 1.431(3)
C6 C13 1.406(3)
C7 C8 1.416(3)
C8 C9 1.360(3)
C8 H8 0.9500
C9 C10 1.413(3)
C9 H9 0.9500
C10 C11 1.432(3)
C11 C12 1.415(3)
C12 C13 1.365(3)
C12 H12 0.9500
C13 H13 0.9500
C14 C15 1.509(4)
C14 C16 1.525(4)
C14 C17 1.539(4)
C15 H15A 0.9800
C15 H15B 0.9800
C15 H15C 0.9800
C16 H16A 0.9800
C16 H16B 0.9800
C16 H16C 0.9800
C17 H17A 0.9800
C17 H17B 0.9800
C17 H17C 0.9800
C18 C20 1.518(4)
C18 C21 1.525(4)
C18 C19 1.529(4)
C19 H19A 0.9800
C19 H19B 0.9800
C19 H19C 0.9800
C20 H20A 0.9800
C20 H20B 0.9800
C20 H20C 0.9800
C21 H21A 0.9800
C21 H21B 0.9800
C21 H21C 0.9800
C22 C24 1.514(4)
C22 C25 1.516(4)
C22 C23 1.533(4)
C23 H23A 0.9800
C23 H23B 0.9800
C23 H23C 0.9800
C24 H24A 0.9800
C24 H24B 0.9800
C24 H24C 0.9800
C25 H25A 0.9800
C25 H25B 0.9800
C25 H25C 0.9800

loop_
_geom_torsion_atom_site_label_1
_geom_torsion_atom_site_label_2
_geom_torsion_atom_site_label_3
_geom_torsion_atom_site_label_4
_geom_torsion
F7 F3 F5 B1 12(2)
B1 F4 F6 F2 27(2)
F7 F2 F6 F4 -26(4)
B1 F2 F6 F4 -35(3)
F7 F2 F6 B1 9.2(7)
F6 F2 F7 B1 -7.7(6)
B1 F2 F7 F3 39.5(6)
F6 F2 F7 F3 31.8(10)
F5 F3 F7 F2 -63(3)
B1 F3 F7 F2 -47.7(8)
F5 F3 F7 B1 -15(3)
C14 N1 C1 C2 0.0(4)
C14 N1 C1 C6 179.4(2)
N1 C1 C2 C3 179.2(2)
C6 C1 C2 C3 -0.2(3)
C1 C2 C3 C4 -1.0(4)
C2 C3 C4 C5 -0.3(3)
C2 C3 C4 C7 -179.6(2)
C3 C4 C5 C10 -177.07(19)
C7 C4 C5 C10 2.2(3)
C3 C4 C5 C6 2.8(3)
C7 C4 C5 C6 -177.97(19)
C4 C5 C6 C13 176.02(19)
C10 C5 C6 C13 -4.1(3)
C4 C5 C6 C1 -4.0(3)
C10 C5 C6 C1 175.88(19)
N1 C1 C6 C13 3.2(3)
C2 C1 C6 C13 -177.4(2)
N1 C1 C6 C5 -176.8(2)
C2 C1 C6 C5 2.6(3)
C18 N2 C7 C8 -3.9(4)
C18 N2 C7 C4 177.3(2)
C3 C4 C7 N2 -8.6(3)
C5 C4 C7 N2 172.2(2)
C3 C4 C7 C8 172.5(2)
C5 C4 C7 C8 -6.7(3)
N2 C7 C8 C9 -173.1(2)
C4 C7 C8 C9 5.7(3)
C7 C8 C9 C10 -0.1(4)
C8 C9 C10 C5 -4.6(3)
C8 C9 C10 C11 175.8(2)
C4 C5 C10 C9 3.4(3)
C6 C5 C10 C9 -176.45(19)
C4 C5 C10 C11 -176.90(19)
C6 C5 C10 C11 3.2(3)
C22 N3 C11 C12 2.1(4)
C22 N3 C11 C10 -178.5(2)
C9 C10 C11 N3 1.4(3)
C5 C10 C11 N3 -178.2(2)
C9 C10 C11 C12 -179.2(2)
C5 C10 C11 C12 1.1(3)
N3 C11 C12 C13 174.8(2)
C10 C11 C12 C13 -4.6(3)
C11 C12 C13 C6 3.8(4)
C5 C6 C13 C12 0.7(3)
C1 C6 C13 C12 -179.3(2)
C1 N1 C14 C15 62.0(4)
C1 N1 C14 C16 -63.8(3)
C1 N1 C14 C17 179.0(2)
C7 N2 C18 C20 -69.3(3)
C7 N2 C18 C21 173.1(3)
C7 N2 C18 C19 55.9(3)
C11 N3 C22 C24 62.7(4)
C11 N3 C22 C25 -63.5(4)
C11 N3 C22 C23 179.4(3)
F4 F6 B1 F7 147.4(18)
F2 F6 B1 F7 -10.4(9)
F4 F6 B1 F3 52(2)
F2 F6 B1 F3 -105.5(8)
F4 F6 B1 F5 22(2)
F2 F6 B1 F5 -135.3(8)
F2 F6 B1 F4 -158(2)
F4 F6 B1 F1 -90.6(19)
F2 F6 B1 F1 111.6(4)
F4 F6 B1 F2 158(2)
F2 F7 B1 F6 13.5(11)
F3 F7 B1 F6 -120.3(9)
F2 F7 B1 F3 133.7(8)
F2 F7 B1 F5 140.2(9)
F3 F7 B1 F5 6.4(11)
F2 F7 B1 F4 34.8(15)
F3 F7 B1 F4 -98.9(13)
F2 F7 B1 F1 -111.7(5)
F3 F7 B1 F1 114.6(6)
F3 F7 B1 F2 -133.7(8)
F5 F3 B1 F6 -66(2)
F7 F3 B1 F6 125.9(10)
F5 F3 B1 F7 168(2)
F7 F3 B1 F5 -168(2)
F5 F3 B1 F4 -48(2)
F7 F3 B1 F4 144.3(7)
F5 F3 B1 F1 74(2)
F7 F3 B1 F1 -93.7(6)
F5 F3 B1 F2 -156.6(18)
F7 F3 B1 F2 35.6(5)
F3 F5 B1 F6 127.2(18)
F3 F5 B1 F7 -12(2)
F3 F5 B1 F4 135.5(19)
F3 F5 B1 F1 -117.1(18)
F3 F5 B1 F2 33(2)
F6 F4 B1 F7 -49(3)
F6 F4 B1 F3 -136(2)
F6 F4 B1 F5 -159(2)
F6 F4 B1 F1 97(2)
F6 F4 B1 F2 -22(2)
F7 F2 B1 F6 -169.4(8)
F6 F2 B1 F7 169.4(8)
F7 F2 B1 F3 -46.6(8)
F6 F2 B1 F3 122.8(7)
F7 F2 B1 F5 -63.8(12)
F6 F2 B1 F5 105.6(11)
F7 F2 B1 F4 -161.1(7)
F6 F2 B1 F4 8.4(7)
F7 F2 B1 F1 84.3(7)
F6 F2 B1 F1 -106.2(6)
